data_9004749
loop_
_publ_author_name
'Bonazzi, P.'
'Bindi, L.'
'Bernardini, G. P.'
'Menchetti, S.'

_publ_section_title
;
 A model for the mechanism of incorporation of Cu, Fe and Zn in the
 stannite - kesterite series, Cu2FeSnS4 - Cu2ZnSnS4
 Sample: Fe020
;
_journal_name_full 'The Canadian Mineralogist'
_journal_page_first 639
_journal_page_last 647
_journal_paper_doi 10.2113/gscanmin.41.3.639
_journal_volume 41
_journal_year 2003
_chemical_formula_sum 'Cu2 Fe0.2 S4 Sn Zn0.8'
_chemical_name_mineral Kesterite
_space_group_IT_number 121
_symmetry_space_group_name_Hall 'I -4 2'
_symmetry_space_group_name_H-M 'I -4 2 m'
_cell_angle_alpha 90
_cell_angle_beta 90
_cell_angle_gamma 90
_cell_length_a 5.428
_cell_length_b 5.428
_cell_length_c 10.864
_cell_formula_units_Z 2
_cell_volume 320.088
_database_code_amcsd 0005842
_exptl_crystal_density_diffrn 4.540
_cod_original_formula_sum 'Cu2 Zn.8 Fe.2 Sn S4'
_cod_database_code 9004749

loop_
_space_group_symop_operation_xyz
x,y,z
1/2+x,1/2+y,1/2+z
-y,-x,z
1/2-y,1/2-x,1/2+z
y,-x,-z
1/2+y,1/2-x,1/2-z
-x,y,-z
1/2-x,1/2+y,1/2-z
-x,-y,z
1/2-x,1/2-y,1/2+z
y,x,z
1/2+y,1/2+x,1/2+z
-y,x,-z
1/2-y,1/2+x,1/2-z
x,-y,-z
1/2+x,1/2-y,1/2-z

loop_
_atom_site_label
_atom_site_fract_x
_atom_site_fract_y
_atom_site_fract_z
_atom_site_occupancy
_atom_site_U_iso_or_equiv
Cu(4d) 0.00000 0.50000 0.25000 0.50000 0.01781
Zn(4d) 0.00000 0.50000 0.25000 0.40000 0.01781
Fe(4d) 0.00000 0.50000 0.25000 0.10000 0.01781
Cu(2a) 0.00000 0.00000 0.00000 1.00000 0.01969
Sn(2b) 0.00000 0.00000 0.50000 1.00000 0.01328
S(8i) 0.75611 0.75611 0.87184 1.00000 0.01236

loop_
_cod_related_entry_id
_cod_related_entry_database
_cod_related_entry_code
1 AMCSD 0005842
